data_4030548
loop_
_publ_author_name
'Zhang, Feng-Zhi'
'Tian, Yan'
'Li, Guo-Xing'
'Qu, Jin'

_publ_section_title
;
 Intramolecular Etherification and Polyene Cyclization of \p-Activated
 Alcohols Promoted by Hot Water.
;
_journal_issue 2
_journal_name_full 'The Journal of organic chemistry'
_journal_page_first 1107
_journal_paper_doi 10.1021/jo502636d
_journal_volume 80
_journal_year 2015
_chemical_formula_sum 'C30 H32 O'
_chemical_formula_weight 408.56
_chemical_name_systematic
; 
 ? 
;
_space_group_IT_number 2
_symmetry_cell_setting triclinic
_symmetry_space_group_name_Hall '-P 1'
_symmetry_space_group_name_H-M 'P -1'
_atom_sites_solution_hydrogens geom
_atom_sites_solution_primary direct
_atom_sites_solution_secondary difmap
_audit_creation_method SHELXL-97
_cell_angle_alpha 110.45(3)
_cell_angle_beta 97.33(3)
_cell_angle_gamma 97.85(3)
_cell_formula_units_Z 2
_cell_length_a 9.0305(18)
_cell_length_b 10.168(2)
_cell_length_c 13.691(3)
_cell_measurement_reflns_used 3241
_cell_measurement_temperature 113(2)
_cell_measurement_theta_max 27.8704
_cell_measurement_theta_min 2.1757
_cell_volume 1145.9(5)
_computing_cell_refinement crystalclear
_computing_data_collection crystalclear
_computing_data_reduction crystalclear
_computing_molecular_graphics 'Bruker SHELXTL'
_computing_publication_material 'Bruker SHELXTL'
_computing_structure_refinement 'SHELXL-97 (Sheldrick, 1997)'
_computing_structure_solution 'SHELXS-97 (Sheldrick, 1990)'
_diffrn_ambient_temperature 113(2)
_diffrn_measured_fraction_theta_full 0.983
_diffrn_measured_fraction_theta_max 0.983
_diffrn_measurement_device_type 'rigaku saturn'
_diffrn_measurement_method '\w scans'
_diffrn_radiation_monochromator confocal
_diffrn_radiation_source 'rotating anode'
_diffrn_radiation_type MoK\a
_diffrn_radiation_wavelength 0.71073
_diffrn_reflns_av_R_equivalents 0.0400
_diffrn_reflns_av_sigmaI/netI 0.0613
_diffrn_reflns_limit_h_max 11
_diffrn_reflns_limit_h_min -11
_diffrn_reflns_limit_k_max 13
_diffrn_reflns_limit_k_min -13
_diffrn_reflns_limit_l_max 17
_diffrn_reflns_limit_l_min -17
_diffrn_reflns_number 13412
_diffrn_reflns_theta_full 27.96
_diffrn_reflns_theta_max 27.96
_diffrn_reflns_theta_min 2.18
_diffrn_standards_decay_% 0
_diffrn_standards_interval_count 0
_diffrn_standards_interval_time 0
_diffrn_standards_number 0
_exptl_absorpt_coefficient_mu 0.069
_exptl_absorpt_correction_T_max 0.9917
_exptl_absorpt_correction_T_min 0.9863
_exptl_absorpt_correction_type multi-scan
_exptl_absorpt_process_details crystalclear
_exptl_crystal_density_diffrn 1.184
_exptl_crystal_density_method 'not measured'
_exptl_crystal_F_000 440
_exptl_crystal_size_max 0.20
_exptl_crystal_size_mid 0.18
_exptl_crystal_size_min 0.12
_refine_diff_density_max 0.213
_refine_diff_density_min -0.231
_refine_diff_density_rms 0.049
_refine_ls_extinction_method none
_refine_ls_goodness_of_fit_ref 0.996
_refine_ls_hydrogen_treatment constr
_refine_ls_matrix_type full
_refine_ls_number_parameters 282
_refine_ls_number_reflns 5423
_refine_ls_number_restraints 0
_refine_ls_restrained_S_all 0.996
_refine_ls_R_factor_all 0.0716
_refine_ls_R_factor_gt 0.0459
_refine_ls_shift/su_max 0.003
_refine_ls_shift/su_mean 0.000
_refine_ls_structure_factor_coef Fsqd
_refine_ls_weighting_details 'calc w=1/[\s^2^(Fo^2^)+(0.0600P)^2^+0.0000P] where P=(Fo^2^+2Fc^2^)/3'
_refine_ls_weighting_scheme calc
_refine_ls_wR_factor_gt 0.1062
_refine_ls_wR_factor_ref 0.1183
_reflns_number_gt 3581
_reflns_number_total 5423
_reflns_threshold_expression >2sigma(I)
_cod_data_source_file jo502636d_si_002.cif
_cod_data_source_block r140519a1
_cod_depositor_comments
;
The following automatic conversions were performed:

'_symmetry_cell_setting' value 'Triclinic' changed to 'triclinic'
according to
/usr/data/users/saulius/automatic-downloads/current/ACS/lib/dictionaries/cif_core.dic
dictionary named 'cif_core.dic' version 2.4.2 from 2011-04-26.

'_exptl_absorpt_correction_type' value 'MULTI-SCAN' changed to
'multi-scan' according to
/usr/data/users/saulius/automatic-downloads/current/ACS/lib/dictionaries/cif_core.dic
dictionary named 'cif_core.dic' version 2.4.2 from 2011-04-26.

'_refine_ls_hydrogen_treatment' value 'CONSTR' changed to 'constr'
according to
/usr/data/users/saulius/automatic-downloads/current/ACS/lib/dictionaries/cif_core.dic
dictionary named 'cif_core.dic' version 2.4.2 from 2011-04-26.

Automatic conversion script
Id: cif_fix_values 3008 2015-01-20 13:52:24Z robertas 
;
_cod_original_cell_volume 1145.8(4)
_cod_original_sg_symbol_H-M P-1
_cod_database_code 4030548

loop_
_symmetry_equiv_pos_as_xyz
'x, y, z'
'-x, -y, -z'

loop_
_atom_site_label
_atom_site_type_symbol
_atom_site_fract_x
_atom_site_fract_y
_atom_site_fract_z
_atom_site_U_iso_or_equiv
_atom_site_adp_type
_atom_site_occupancy
_atom_site_symmetry_multiplicity
_atom_site_calc_flag
_atom_site_refinement_flags
O1 O 0.76964(11) 0.94117(10) 1.28168(7) 0.0300(2) Uani 1 1 d .
C1 C 0.62768(16) 0.93038(14) 1.22493(10) 0.0238(3) Uani 1 1 d .
C2 C 0.54354(17) 1.02869(14) 1.27536(11) 0.0270(3) Uani 1 1 d .
H2 H 0.5822 1.0952 1.3458 0.032 Uiso 1 1 calc R
C3 C 0.40358(17) 1.02934(14) 1.22281(10) 0.0269(3) Uani 1 1 d .
H3 H 0.3467 1.0975 1.2578 0.032 Uiso 1 1 calc R
C4 C 0.34220(16) 0.93244(14) 1.11909(10) 0.0225(3) Uani 1 1 d .
C5 C 0.19110(17) 0.94565(15) 1.06551(11) 0.0289(3) Uani 1 1 d .
H5A H 0.2068 1.0294 1.0443 0.035 Uiso 1 1 calc R
H5B H 0.1216 0.9634 1.1171 0.035 Uiso 1 1 calc R
C6 C 0.11560(16) 0.81313(15) 0.96765(10) 0.0263(3) Uani 1 1 d .
H6A H 0.0325 0.8362 0.9257 0.032 Uiso 1 1 calc R
H6B H 0.0710 0.7360 0.9898 0.032 Uiso 1 1 calc R
C7 C 0.23366(15) 0.76255(14) 0.89980(10) 0.0203(3) Uani 1 1 d .
H7 H 0.2859 0.8480 0.8887 0.024 Uiso 1 1 calc R
C8 C 0.16093(15) 0.65022(14) 0.78861(10) 0.0216(3) Uani 1 1 d .
H8 H 0.1052 0.5634 0.7963 0.026 Uiso 1 1 calc R
C9 C 0.28343(16) 0.60730(15) 0.72192(10) 0.0262(3) Uani 1 1 d .
H9A H 0.2357 0.5259 0.6551 0.031 Uiso 1 1 calc R
H9B H 0.3250 0.6885 0.7030 0.031 Uiso 1 1 calc R
C10 C 0.41388(16) 0.56493(15) 0.77904(10) 0.0272(3) Uani 1 1 d .
H10A H 0.4954 0.5516 0.7365 0.033 Uiso 1 1 calc R
H10B H 0.3767 0.4726 0.7853 0.033 Uiso 1 1 calc R
C11 C 0.47960(15) 0.67859(15) 0.89011(10) 0.0241(3) Uani 1 1 d .
H11A H 0.5276 0.7676 0.8831 0.029 Uiso 1 1 calc R
H11B H 0.5597 0.6445 0.9259 0.029 Uiso 1 1 calc R
C12 C 0.35813(15) 0.71218(13) 0.95931(10) 0.0188(3) Uani 1 1 d .
C13 C 0.42487(15) 0.83072(13) 1.06912(10) 0.0202(3) Uani 1 1 d .
C14 C 0.56839(15) 0.83007(14) 1.12300(10) 0.0215(3) Uani 1 1 d .
H14 H 0.6251 0.7607 1.0896 0.026 Uiso 1 1 calc R
C15 C 0.85899(18) 0.84018(17) 1.23499(13) 0.0405(4) Uani 1 1 d .
H15A H 0.8069 0.7440 1.2248 0.061 Uiso 1 1 calc R
H15B H 0.9583 0.8632 1.2817 0.061 Uiso 1 1 calc R
H15C H 0.8735 0.8437 1.1661 0.061 Uiso 1 1 calc R
C16 C 0.29278(16) 0.57744(14) 0.97969(10) 0.0235(3) Uani 1 1 d .
H16A H 0.3747 0.5489 1.0171 0.035 Uiso 1 1 calc R
H16B H 0.2478 0.4993 0.9118 0.035 Uiso 1 1 calc R
H16C H 0.2144 0.5987 1.0231 0.035 Uiso 1 1 calc R
C17 C 0.05085(16) 0.70884(14) 0.73050(10) 0.0228(3) Uani 1 1 d .
H17 H 0.0812 0.8056 0.7378 0.027 Uiso 1 1 calc R
C18 C -0.08504(15) 0.63940(13) 0.66966(9) 0.0183(3) Uani 1 1 d .
C19 C -0.17458(15) 0.70072(13) 0.60262(9) 0.0176(3) Uani 1 1 d .
C20 C -0.33117(15) 0.65060(14) 0.56604(10) 0.0213(3) Uani 1 1 d .
H20 H -0.3822 0.5785 0.5858 0.026 Uiso 1 1 calc R
C21 C -0.41315(16) 0.70510(14) 0.50099(11) 0.0250(3) Uani 1 1 d .
H21 H -0.5198 0.6708 0.4777 0.030 Uiso 1 1 calc R
C22 C -0.34098(16) 0.80841(14) 0.47006(11) 0.0266(3) Uani 1 1 d .
H22 H -0.3970 0.8442 0.4247 0.032 Uiso 1 1 calc R
C23 C -0.18596(16) 0.85934(14) 0.50585(11) 0.0264(3) Uani 1 1 d .
H23 H -0.1354 0.9306 0.4850 0.032 Uiso 1 1 calc R
C24 C -0.10415(15) 0.80706(14) 0.57185(10) 0.0222(3) Uani 1 1 d .
H24 H 0.0018 0.8442 0.5966 0.027 Uiso 1 1 calc R
C25 C -0.14940(14) 0.49100(13) 0.66060(10) 0.0180(3) Uani 1 1 d .
C26 C -0.14778(15) 0.37466(13) 0.56930(10) 0.0210(3) Uani 1 1 d .
H26 H -0.1080 0.3903 0.5124 0.025 Uiso 1 1 calc R
C27 C -0.20374(15) 0.23567(14) 0.56040(10) 0.0240(3) Uani 1 1 d .
H27 H -0.2004 0.1571 0.4982 0.029 Uiso 1 1 calc R
C28 C -0.26420(16) 0.21170(15) 0.64199(11) 0.0254(3) Uani 1 1 d .
H28 H -0.3026 0.1168 0.6358 0.031 Uiso 1 1 calc R
C29 C -0.26843(16) 0.32594(15) 0.73218(11) 0.0278(3) Uani 1 1 d .
H29 H -0.3108 0.3097 0.7880 0.033 Uiso 1 1 calc R
C30 C -0.21092(16) 0.46502(15) 0.74205(10) 0.0248(3) Uani 1 1 d .
H30 H -0.2136 0.5430 0.8048 0.030 Uiso 1 1 calc R

loop_
_atom_site_aniso_label
_atom_site_aniso_U_11
_atom_site_aniso_U_22
_atom_site_aniso_U_33
_atom_site_aniso_U_23
_atom_site_aniso_U_13
_atom_site_aniso_U_12
O1 0.0273(6) 0.0288(6) 0.0263(5) 0.0072(4) -0.0078(4) 0.0004(5)
C1 0.0244(8) 0.0223(7) 0.0225(7) 0.0114(6) -0.0037(6) -0.0029(6)
C2 0.0345(9) 0.0214(7) 0.0197(6) 0.0060(6) -0.0011(6) -0.0018(6)
C3 0.0336(9) 0.0205(7) 0.0247(7) 0.0061(6) 0.0053(6) 0.0053(6)
C4 0.0257(8) 0.0192(7) 0.0226(7) 0.0085(6) 0.0030(6) 0.0034(6)
C5 0.0303(8) 0.0262(7) 0.0279(7) 0.0055(6) 0.0039(6) 0.0112(6)
C6 0.0228(8) 0.0267(7) 0.0262(7) 0.0071(6) -0.0001(6) 0.0060(6)
C7 0.0189(7) 0.0194(6) 0.0209(6) 0.0077(5) -0.0007(5) 0.0020(5)
C8 0.0207(7) 0.0199(7) 0.0216(7) 0.0076(6) -0.0024(6) 0.0022(6)
C9 0.0267(8) 0.0309(8) 0.0186(6) 0.0081(6) 0.0004(6) 0.0047(6)
C10 0.0267(8) 0.0346(8) 0.0199(7) 0.0079(6) 0.0047(6) 0.0105(6)
C11 0.0204(7) 0.0311(8) 0.0218(7) 0.0113(6) 0.0016(6) 0.0064(6)
C12 0.0177(7) 0.0193(6) 0.0171(6) 0.0061(5) -0.0006(5) 0.0014(5)
C13 0.0230(7) 0.0185(6) 0.0193(6) 0.0090(5) 0.0021(5) 0.0010(5)
C14 0.0215(7) 0.0202(7) 0.0210(6) 0.0076(6) 0.0010(6) 0.0014(6)
C15 0.0300(9) 0.0425(10) 0.0376(9) 0.0058(8) -0.0074(7) 0.0067(8)
C16 0.0274(8) 0.0202(7) 0.0209(6) 0.0077(6) 0.0000(6) 0.0022(6)
C17 0.0254(8) 0.0193(7) 0.0217(7) 0.0072(6) -0.0012(6) 0.0041(6)
C18 0.0183(7) 0.0187(6) 0.0167(6) 0.0053(5) 0.0016(5) 0.0043(5)
C19 0.0185(7) 0.0160(6) 0.0156(6) 0.0028(5) 0.0014(5) 0.0047(5)
C20 0.0199(7) 0.0184(6) 0.0229(7) 0.0065(5) 0.0009(6) 0.0018(5)
C21 0.0190(7) 0.0220(7) 0.0290(7) 0.0068(6) -0.0032(6) 0.0020(6)
C22 0.0277(8) 0.0240(7) 0.0281(7) 0.0116(6) -0.0027(6) 0.0073(6)
C23 0.0259(8) 0.0232(7) 0.0319(8) 0.0142(6) 0.0024(6) 0.0031(6)
C24 0.0174(7) 0.0215(7) 0.0263(7) 0.0085(6) 0.0015(6) 0.0023(5)
C25 0.0141(6) 0.0219(7) 0.0183(6) 0.0087(5) -0.0003(5) 0.0040(5)
C26 0.0217(7) 0.0228(7) 0.0201(6) 0.0097(6) 0.0049(5) 0.0047(6)
C27 0.0246(8) 0.0212(7) 0.0239(7) 0.0067(6) 0.0019(6) 0.0046(6)
C28 0.0217(7) 0.0247(7) 0.0319(7) 0.0158(6) 0.0008(6) 0.0006(6)
C29 0.0285(8) 0.0345(8) 0.0235(7) 0.0162(6) 0.0055(6) 0.0010(6)
C30 0.0249(8) 0.0278(7) 0.0195(6) 0.0069(6) 0.0042(6) 0.0029(6)

loop_
_atom_type_symbol
_atom_type_description
_atom_type_scat_dispersion_real
_atom_type_scat_dispersion_imag
_atom_type_scat_source
C C 0.0033 0.0016 'International Tables Vol C Tables 4.2.6.8 and 6.1.1.4'
H H 0.0000 0.0000 'International Tables Vol C Tables 4.2.6.8 and 6.1.1.4'
O O 0.0106 0.0060 'International Tables Vol C Tables 4.2.6.8 and 6.1.1.4'

loop_
_geom_angle_atom_site_label_1
_geom_angle_atom_site_label_2
_geom_angle_atom_site_label_3
_geom_angle
C1 O1 C15 118.02(11)
O1 C1 C2 115.66(12)
O1 C1 C14 124.32(13)
C2 C1 C14 120.02(13)
C3 C2 C1 119.46(13)
C3 C2 H2 120.3
C1 C2 H2 120.3
C2 C3 C4 122.02(14)
C2 C3 H3 119.0
C4 C3 H3 119.0
C13 C4 C3 118.65(13)
C13 C4 C5 122.93(12)
C3 C4 C5 118.40(12)
C4 C5 C6 113.37(12)
C4 C5 H5A 108.9
C6 C5 H5A 108.9
C4 C5 H5B 108.9
C6 C5 H5B 108.9
H5A C5 H5B 107.7
C5 C6 C7 109.60(12)
C5 C6 H6A 109.8
C7 C6 H6A 109.8
C5 C6 H6B 109.8
C7 C6 H6B 109.8
H6A C6 H6B 108.2
C6 C7 C8 112.63(11)
C6 C7 C12 111.32(10)
C8 C7 C12 112.76(11)
C6 C7 H7 106.5
C8 C7 H7 106.5
C12 C7 H7 106.5
C17 C8 C9 108.07(11)
C17 C8 C7 110.72(11)
C9 C8 C7 110.69(11)
C17 C8 H8 109.1
C9 C8 H8 109.1
C7 C8 H8 109.1
C10 C9 C8 113.17(11)
C10 C9 H9A 108.9
C8 C9 H9A 108.9
C10 C9 H9B 108.9
C8 C9 H9B 108.9
H9A C9 H9B 107.8
C9 C10 C11 111.70(12)
C9 C10 H10A 109.3
C11 C10 H10A 109.3
C9 C10 H10B 109.3
C11 C10 H10B 109.3
H10A C10 H10B 107.9
C10 C11 C12 112.63(11)
C10 C11 H11A 109.1
C12 C11 H11A 109.1
C10 C11 H11B 109.1
C12 C11 H11B 109.1
H11A C11 H11B 107.8
C11 C12 C13 111.97(11)
C11 C12 C16 109.60(11)
C13 C12 C16 106.66(10)
C11 C12 C7 107.46(10)
C13 C12 C7 109.28(10)
C16 C12 C7 111.93(11)
C4 C13 C14 119.31(12)
C4 C13 C12 121.46(12)
C14 C13 C12 119.09(12)
C1 C14 C13 120.49(13)
C1 C14 H14 119.8
C13 C14 H14 119.8
O1 C15 H15A 109.5
O1 C15 H15B 109.5
H15A C15 H15B 109.5
O1 C15 H15C 109.5
H15A C15 H15C 109.5
H15B C15 H15C 109.5
C12 C16 H16A 109.5
C12 C16 H16B 109.5
H16A C16 H16B 109.5
C12 C16 H16C 109.5
H16A C16 H16C 109.5
H16B C16 H16C 109.5
C18 C17 C8 127.01(12)
C18 C17 H17 116.5
C8 C17 H17 116.5
C17 C18 C19 122.30(12)
C17 C18 C25 120.69(12)
C19 C18 C25 116.88(11)
C24 C19 C20 117.71(12)
C24 C19 C18 121.21(12)
C20 C19 C18 121.06(12)
C21 C20 C19 120.81(13)
C21 C20 H20 119.6
C19 C20 H20 119.6
C22 C21 C20 120.58(13)
C22 C21 H21 119.7
C20 C21 H21 119.7
C21 C22 C23 119.27(13)
C21 C22 H22 120.4
C23 C22 H22 120.4
C24 C23 C22 120.43(13)
C24 C23 H23 119.8
C22 C23 H23 119.8
C23 C24 C19 121.19(13)
C23 C24 H24 119.4
C19 C24 H24 119.4
C26 C25 C30 118.41(12)
C26 C25 C18 119.87(12)
C30 C25 C18 121.72(12)
C27 C26 C25 120.74(12)
C27 C26 H26 119.6
C25 C26 H26 119.6
C28 C27 C26 120.14(13)
C28 C27 H27 119.9
C26 C27 H27 119.9
C29 C28 C27 119.74(13)
C29 C28 H28 120.1
C27 C28 H28 120.1
C28 C29 C30 120.36(13)
C28 C29 H29 119.8
C30 C29 H29 119.8
C29 C30 C25 120.61(13)
C29 C30 H30 119.7
C25 C30 H30 119.7

loop_
_geom_bond_atom_site_label_1
_geom_bond_atom_site_label_2
_geom_bond_distance
O1 C1 1.3810(16)
O1 C15 1.4189(19)
C1 C2 1.383(2)
C1 C14 1.3929(19)
C2 C3 1.374(2)
C2 H2 0.9500
C3 C4 1.4026(19)
C3 H3 0.9500
C4 C13 1.393(2)
C4 C5 1.5105(19)
C5 C6 1.526(2)
C5 H5A 0.9900
C5 H5B 0.9900
C6 C7 1.527(2)
C6 H6A 0.9900
C6 H6B 0.9900
C7 C8 1.5423(18)
C7 C12 1.5507(17)
C7 H7 1.0000
C8 C17 1.5059(17)
C8 C9 1.536(2)
C8 H8 1.0000
C9 C10 1.5244(19)
C9 H9A 0.9900
C9 H9B 0.9900
C10 C11 1.5346(19)
C10 H10A 0.9900
C10 H10B 0.9900
C11 C12 1.5359(19)
C11 H11A 0.9900
C11 H11B 0.9900
C12 C13 1.5429(19)
C12 C16 1.5464(18)
C13 C14 1.4092(18)
C14 H14 0.9500
C15 H15A 0.9800
C15 H15B 0.9800
C15 H15C 0.9800
C16 H16A 0.9800
C16 H16B 0.9800
C16 H16C 0.9800
C17 C18 1.3379(19)
C17 H17 0.9500
C18 C19 1.4943(17)
C18 C25 1.4971(17)
C19 C24 1.3964(18)
C19 C20 1.3981(18)
C20 C21 1.3918(18)
C20 H20 0.9500
C21 C22 1.3790(19)
C21 H21 0.9500
C22 C23 1.385(2)
C22 H22 0.9500
C23 C24 1.3846(18)
C23 H23 0.9500
C24 H24 0.9500
C25 C26 1.3922(18)
C25 C30 1.3948(18)
C26 C27 1.3915(18)
C26 H26 0.9500
C27 C28 1.3837(19)
C27 H27 0.9500
C28 C29 1.377(2)
C28 H28 0.9500
C29 C30 1.3914(19)
C29 H29 0.9500
C30 H30 0.9500

loop_
_geom_torsion_atom_site_label_1
_geom_torsion_atom_site_label_2
_geom_torsion_atom_site_label_3
_geom_torsion_atom_site_label_4
_geom_torsion
C15 O1 C1 C2 178.13(13)
C15 O1 C1 C14 -2.5(2)
O1 C1 C2 C3 177.31(11)
C14 C1 C2 C3 -2.1(2)
C1 C2 C3 C4 0.3(2)
C2 C3 C4 C13 1.4(2)
C2 C3 C4 C5 -177.02(12)
C13 C4 C5 C6 17.6(2)
C3 C4 C5 C6 -164.10(12)
C4 C5 C6 C7 -44.83(16)
C5 C6 C7 C8 -167.62(11)
C5 C6 C7 C12 64.60(14)
C6 C7 C8 C17 57.86(14)
C12 C7 C8 C17 -175.12(11)
C6 C7 C8 C9 177.69(11)
C12 C7 C8 C9 -55.30(14)
C17 C8 C9 C10 172.24(11)
C7 C8 C9 C10 50.84(15)
C8 C9 C10 C11 -51.14(16)
C9 C10 C11 C12 55.59(15)
C10 C11 C12 C13 -177.81(11)
C10 C11 C12 C16 64.05(14)
C10 C11 C12 C7 -57.80(14)
C6 C7 C12 C11 -174.19(11)
C8 C7 C12 C11 58.10(14)
C6 C7 C12 C13 -52.50(14)
C8 C7 C12 C13 179.79(11)
C6 C7 C12 C16 65.43(14)
C8 C7 C12 C16 -62.28(14)
C3 C4 C13 C14 -1.36(19)
C5 C4 C13 C14 176.97(12)
C3 C4 C13 C12 174.30(12)
C5 C4 C13 C12 -7.4(2)
C11 C12 C13 C4 143.12(12)
C16 C12 C13 C4 -97.00(14)
C7 C12 C13 C4 24.18(16)
C11 C12 C13 C14 -41.22(15)
C16 C12 C13 C14 78.67(14)
C7 C12 C13 C14 -160.15(11)
O1 C1 C14 C13 -177.25(11)
C2 C1 C14 C13 2.07(19)
C4 C13 C14 C1 -0.33(19)
C12 C13 C14 C1 -176.09(12)
C9 C8 C17 C18 99.20(16)
C7 C8 C17 C18 -139.42(14)
C8 C17 C18 C19 -170.51(12)
C8 C17 C18 C25 5.4(2)
C17 C18 C19 C24 21.62(19)
C25 C18 C19 C24 -154.43(12)
C17 C18 C19 C20 -160.23(13)
C25 C18 C19 C20 23.71(17)
C24 C19 C20 C21 0.16(19)
C18 C19 C20 C21 -178.05(12)
C19 C20 C21 C22 0.9(2)
C20 C21 C22 C23 -1.0(2)
C21 C22 C23 C24 0.1(2)
C22 C23 C24 C19 1.0(2)
C20 C19 C24 C23 -1.11(19)
C18 C19 C24 C23 177.09(12)
C17 C18 C25 C26 -104.24(15)
C19 C18 C25 C26 71.89(16)
C17 C18 C25 C30 75.34(18)
C19 C18 C25 C30 -108.54(14)
C30 C25 C26 C27 -1.13(19)
C18 C25 C26 C27 178.46(12)
C25 C26 C27 C28 1.1(2)
C26 C27 C28 C29 -0.2(2)
C27 C28 C29 C30 -0.6(2)
C28 C29 C30 C25 0.5(2)
C26 C25 C30 C29 0.3(2)
C18 C25 C30 C29 -179.25(12)
